data_7250819
loop_
_publ_author_name
'Kumar, Pretam'
'Gomila, Rosa M.'
'Frontera, Antonio'
'Pandey, Sushil K.'

_publ_section_title
;
 Establishing \s-hole tetrel bonds by hemidirected lead(ii)
 phosphonodithioates
;
_journal_issue 38
_journal_name_full CrystEngComm
_journal_page_first 6386
_journal_page_last 6396
_journal_paper_doi 10.1039/D5CE00611B
_journal_volume 27
_journal_year 2025
_chemical_absolute_configuration ad
_chemical_formula_moiety 'C15 H16 O2 P S2, C6 H16 N'
_chemical_formula_sum 'C21 H32 N O2 P S2'
_chemical_formula_weight 425.56
_space_group_crystal_system orthorhombic
_space_group_IT_number 19
_space_group_name_Hall 'P 2ac 2ab'
_space_group_name_H-M_alt 'P 21 21 21'
_atom_sites_solution_hydrogens mixed
_atom_sites_solution_primary dual
_audit_creation_date 2022-03-16
_audit_creation_method
;
Olex2 1.3
(compiled 2020.11.12 svn.r5f609507 for OlexSys, GUI svn.r6408)
;
_audit_update_record
;
2022-10-09 deposited with the CCDC.	2025-08-21 downloaded from the CCDC.
;
_cell_angle_alpha 90
_cell_angle_beta 90
_cell_angle_gamma 90
_cell_formula_units_Z 4
_cell_length_a 12.7130(5)
_cell_length_b 12.9300(4)
_cell_length_c 14.0951(5)
_cell_measurement_reflns_used 2372
_cell_measurement_temperature 298
_cell_measurement_theta_max 66.8770
_cell_measurement_theta_min 4.8710
_cell_volume 2316.94(14)
_computing_cell_refinement 'CrysAlisPro 1.171.39.46e (Rigaku OD, 2018)'
_computing_data_collection 'CrysAlisPro 1.171.39.46e (Rigaku OD, 2018)'
_computing_data_reduction 'CrysAlisPro 1.171.39.46e (Rigaku OD, 2018)'
_computing_molecular_graphics 'Olex2 1.3 (Dolomanov et al., 2009)'
_computing_publication_material 'Olex2 1.3 (Dolomanov et al., 2009)'
_computing_structure_refinement 'SHELXL 2018/3 (Sheldrick, 2015)'
_computing_structure_solution 'SHELXT 2018/2 (Sheldrick, 2018)'
_diffrn_ambient_temperature 298
_diffrn_detector 'CCD plate'
_diffrn_detector_area_resol_mean 15.9974
_diffrn_detector_type Eos
_diffrn_measured_fraction_theta_full 0.972
_diffrn_measured_fraction_theta_max 0.972
_diffrn_measurement_details
;
List of Runs (angles in degrees, time in seconds):

  # Type    Start    End  Width  t~exp~   \w     \q     \k     \f   Frames
#--------------------------------------------------------------------------
  1  \w    -47.00  56.00   1.00    1.00    --   25.57 -57.00  30.00  103
  2  \w    111.00 137.00   1.00    1.50    --   66.78 111.00-120.00   26
  3  \w     62.00 136.00   1.00    1.50    --   66.78  61.00   0.00   74
  4  \w    100.00 136.00   1.00    1.50    --   66.78 111.00  90.00   36
  5  \w     66.00 149.00   1.00    1.50    --   66.78 178.00 -60.00   83
  6  \w    114.00 148.00   1.00    3.50    --  108.00 -54.00  90.00   34
  7  \w     33.00  65.00   1.00    3.50    --  108.00 -54.00  90.00   32
  8  \w     77.00 126.00   1.00    3.50    --  108.00 -65.00-150.00   49
  9  \w     93.00 140.00   1.00    3.50    --  108.00 138.00 150.00   47
 10  \w     39.00  65.00   1.00    3.50    --  108.00 -65.00-150.00   26
 11  \w    102.00 162.00   1.00    3.50    --  108.00 104.00 -60.00   60
 12  \w     91.00 117.00   1.00    3.50    --  108.00  65.00 -30.00   26
 13  \w    130.00 174.00   1.00    3.50    --  108.00  65.00 -30.00   44
 14  \w     88.00 170.00   1.00    3.50    --  108.00  65.00 120.00   82
;
_diffrn_measurement_device 'four-circle diffractometer'
_diffrn_measurement_device_type 'SuperNova, Dual, Cu at home/near, Eos'
_diffrn_measurement_method '\w scans'
_diffrn_orient_matrix_type 'CrysAlisPro convention (1999,Acta A55,543-557)'
_diffrn_orient_matrix_UB_11 0.0773392000
_diffrn_orient_matrix_UB_12 0.0458199000
_diffrn_orient_matrix_UB_13 0.0728739000
_diffrn_orient_matrix_UB_21 -0.0448101000
_diffrn_orient_matrix_UB_22 -0.0722916000
_diffrn_orient_matrix_UB_23 0.0769886000
_diffrn_orient_matrix_UB_31 0.0817576000
_diffrn_orient_matrix_UB_32 -0.0829029000
_diffrn_orient_matrix_UB_33 -0.0267398000
_diffrn_radiation_monochromator mirror
_diffrn_radiation_probe x-ray
_diffrn_radiation_type 'Cu K\a'
_diffrn_radiation_wavelength 1.54184
_diffrn_reflns_av_R_equivalents 0.0206
_diffrn_reflns_av_unetI/netI 0.0289
_diffrn_reflns_Laue_measured_fraction_full 0.972
_diffrn_reflns_Laue_measured_fraction_max 0.972
_diffrn_reflns_limit_h_max 15
_diffrn_reflns_limit_h_min -14
_diffrn_reflns_limit_k_max 15
_diffrn_reflns_limit_k_min -15
_diffrn_reflns_limit_l_max 16
_diffrn_reflns_limit_l_min -16
_diffrn_reflns_number 4832
_diffrn_reflns_point_group_measured_fraction_full 0.825
_diffrn_reflns_point_group_measured_fraction_max 0.825
_diffrn_reflns_theta_full 66.995
_diffrn_reflns_theta_max 66.995
_diffrn_reflns_theta_min 4.878
_diffrn_source 'micro-focus sealed X-ray tube'
_diffrn_source_type 'SuperNova (Cu) X-ray Source'
_exptl_absorpt_coefficient_mu 2.850
_exptl_absorpt_correction_T_max 1.00000
_exptl_absorpt_correction_T_min 0.84932
_exptl_absorpt_correction_type multi-scan
_exptl_absorpt_process_details
;
CrysAlisPro 1.171.39.46e (Rigaku Oxford Diffraction, 2018)
Empirical absorption correction using spherical harmonics,
 implemented in SCALE3 ABSPACK scaling algorithm.
;
_exptl_crystal_colour 'clear light colourless'
_exptl_crystal_colour_lustre clear
_exptl_crystal_colour_modifier light
_exptl_crystal_colour_primary colourless
_exptl_crystal_density_diffrn 1.220
_exptl_crystal_description block
_exptl_crystal_F_000 912
_exptl_crystal_size_max 0.8
_exptl_crystal_size_mid 0.13
_exptl_crystal_size_min 0.11
_refine_diff_density_max 0.398
_refine_diff_density_min -0.211
_refine_diff_density_rms 0.036
_refine_ls_abs_structure_details
;
 Flack x determined using 1029 quotients [(I+)-(I-)]/[(I+)+(I-)]
 (Parsons, Flack and Wagner, Acta Cryst. B69 (2013) 249-259).
;
_refine_ls_abs_structure_Flack -0.011(14)
_refine_ls_extinction_method none
_refine_ls_goodness_of_fit_ref 1.026
_refine_ls_hydrogen_treatment mixed
_refine_ls_matrix_type full
_refine_ls_number_parameters 253
_refine_ls_number_reflns 3408
_refine_ls_number_restraints 0
_refine_ls_restrained_S_all 1.026
_refine_ls_R_factor_all 0.0383
_refine_ls_R_factor_gt 0.0360
_refine_ls_shift/su_max 0.000
_refine_ls_shift/su_mean 0.000
_refine_ls_structure_factor_coef Fsqd
_refine_ls_weighting_details 'w=1/[\s^2^(Fo^2^)+(0.0586P)^2^+0.3577P] where P=(Fo^2^+2Fc^2^)/3'
_refine_ls_weighting_scheme calc
_refine_ls_wR_factor_gt 0.0956
_refine_ls_wR_factor_ref 0.0988
_reflns_Friedel_coverage 0.493
_reflns_Friedel_fraction_full 0.630
_reflns_Friedel_fraction_max 0.630
_reflns_number_gt 3236
_reflns_number_total 3408
_reflns_threshold_expression 'I > 2\s(I)'
_cod_data_source_file d5ce00611b2.cif
_cod_data_source_block lr4e_rt_cu
_cod_depositor_comments 'Adding full bibliography for 7250819--7250820.cif.'
_cod_database_code 7250819
_shelx_shelxl_version_number 2018/3
_chemical_oxdiff_formula 'c h n o p s'
_shelx_space_group_comment
;
The symmetry employed for this shelxl refinement is uniquely defined
by the following loop, which should always be used as a source of
symmetry information in preference to the above space-group names.
They are only intended as comments.
;
_reflns_odcompleteness_completeness 96.93
_reflns_odcompleteness_iscentric 1
_reflns_odcompleteness_theta 66.97
_olex2_refinement_description
;
1. Fixed Uiso
 At 1.2 times of:
  All C(H) groups, All C(H,H) groups
 At 1.5 times of:
  All C(H,H,H) groups
2.a Secondary CH2 refined with riding coordinates:
 C16(H16A,H16B), C14(H14A,H14B), C18(H18A,H18B), C20(H20A,H20B)
2.b Aromatic/amide H refined with riding coordinates:
 C10(H10), C4(H4), C9(H9), C6(H6), C3(H3), C7(H7), C13(H13), C12(H12)
2.c Idealised Me refined as rotating group:
 C17(H17A,H17B,H17C), C1(H1A,H1B,H1C), C15(H15A,H15B,H15C), C19(H19A,H19B,
 H19C), C21(H21A,H21B,H21C)
;
_olex2_submission_special_instructions 'No special instructions were received'
_oxdiff_exptl_absorpt_empirical_details
;
Empirical correction (ABSPACK) includes:
- Absorption correction using spherical harmonics
- Frame scaling
;
_oxdiff_exptl_absorpt_empirical_full_max 1.325
_oxdiff_exptl_absorpt_empirical_full_min 0.731

loop_
_space_group_symop_operation_xyz
'x, y, z'
'-x+1/2, -y, z+1/2'
'-x, y+1/2, -z+1/2'
'x+1/2, -y+1/2, -z'

loop_
_atom_site_label
_atom_site_type_symbol
_atom_site_fract_x
_atom_site_fract_y
_atom_site_fract_z
_atom_site_U_iso_or_equiv
_atom_site_adp_type
_atom_site_occupancy
_atom_site_site_symmetry_order
_atom_site_calc_flag
_atom_site_refinement_flags_posn
_atom_site_refinement_flags_adp
_atom_site_refinement_flags_occupancy
_atom_site_disorder_assembly
_atom_site_disorder_group
P1 P 0.54108(6) 0.37819(6) 0.41007(6) 0.0454(2) Uani 1 1 d . . . . .
S1 S 0.56049(8) 0.52896(7) 0.41699(7) 0.0606(2) Uani 1 1 d . . . . .
S2 S 0.64538(9) 0.29863(7) 0.33646(7) 0.0657(3) Uani 1 1 d . . . . .
O2 O 0.4222(2) 0.3525(2) 0.37140(16) 0.0570(6) Uani 1 1 d . . . . .
O1 O 0.4912(2) 0.2094(2) 0.80078(19) 0.0681(7) Uani 1 1 d . . . . .
N1 N 0.7023(2) 0.4759(3) 0.1838(2) 0.0630(8) Uani 1 1 d . . . . .
C8 C 0.3941(2) 0.3785(3) 0.2785(2) 0.0511(7) Uani 1 1 d . . . . .
C10 C 0.3246(3) 0.4989(3) 0.1664(3) 0.0558(8) Uani 1 1 d . . . . .
H10 H 0.298169 0.564300 0.152823 0.067 Uiso 1 1 calc R U . . .
C5 C 0.5266(3) 0.3220(2) 0.5267(2) 0.0470(7) Uani 1 1 d . . . . .
C2 C 0.5079(3) 0.2425(3) 0.7093(2) 0.0513(8) Uani 1 1 d . . . . .
C4 C 0.4411(3) 0.3489(3) 0.5842(2) 0.0586(8) Uani 1 1 d . . . . .
H4 H 0.390190 0.394162 0.561357 0.070 Uiso 1 1 calc R U . . .
C9 C 0.3543(3) 0.4756(3) 0.2579(3) 0.0559(8) Uani 1 1 d . . . . .
H9 H 0.347580 0.524852 0.305609 0.067 Uiso 1 1 calc R U . . .
C6 C 0.6005(3) 0.2546(3) 0.5630(2) 0.0514(8) Uani 1 1 d . . . . .
H6 H 0.657118 0.234903 0.525408 0.062 Uiso 1 1 calc R U . . .
C16 C 0.6082(3) 0.5275(3) 0.1454(3) 0.0679(10) Uani 1 1 d . . . . .
H16A H 0.576473 0.568730 0.195255 0.081 Uiso 1 1 calc R U . . .
H16B H 0.557624 0.475074 0.126936 0.081 Uiso 1 1 calc R U . . .
C3 C 0.4317(3) 0.3091(3) 0.6738(3) 0.0636(9) Uani 1 1 d . . . . .
H3 H 0.374038 0.326684 0.711094 0.076 Uiso 1 1 calc R U . . .
C7 C 0.5922(3) 0.2153(3) 0.6544(3) 0.0539(8) Uani 1 1 d . . . . .
H7 H 0.643528 0.170989 0.678103 0.065 Uiso 1 1 calc R U . . .
C13 C 0.4041(3) 0.3051(3) 0.2079(3) 0.0577(8) Uani 1 1 d . . . . .
H13 H 0.431138 0.239990 0.221661 0.069 Uiso 1 1 calc R U . . .
C11 C 0.3333(2) 0.4269(3) 0.0945(3) 0.0531(8) Uani 1 1 d . . . . .
C12 C 0.3734(3) 0.3299(3) 0.1163(3) 0.0595(9) Uani 1 1 d . . . . .
H12 H 0.379709 0.280575 0.068572 0.071 Uiso 1 1 calc R U . . .
C14 C 0.3018(3) 0.4541(4) -0.0065(3) 0.0676(10) Uani 1 1 d . . . . .
H14A H 0.240718 0.413172 -0.023521 0.081 Uiso 1 1 calc R U . . .
H14B H 0.280977 0.526263 -0.008132 0.081 Uiso 1 1 calc R U . . .
C17 C 0.6294(5) 0.5964(4) 0.0612(4) 0.0946(16) Uani 1 1 d . . . . .
H17A H 0.663690 0.557137 0.012303 0.142 Uiso 1 1 calc R U . . .
H17B H 0.673954 0.652673 0.080156 0.142 Uiso 1 1 calc R U . . .
H17C H 0.564128 0.623238 0.037391 0.142 Uiso 1 1 calc R U . . .
C1 C 0.5697(4) 0.1470(5) 0.8432(3) 0.0874(14) Uani 1 1 d . . . . .
H1A H 0.577865 0.084462 0.807200 0.131 Uiso 1 1 calc R U . . .
H1B H 0.549349 0.130238 0.906926 0.131 Uiso 1 1 calc R U . . .
H1C H 0.635192 0.183979 0.844116 0.131 Uiso 1 1 calc R U . . .
C15 C 0.3847(5) 0.4374(5) -0.0795(3) 0.0961(17) Uani 1 1 d . . . . .
H15A H 0.359405 0.460243 -0.140133 0.144 Uiso 1 1 calc R U . . .
H15B H 0.401726 0.365131 -0.082681 0.144 Uiso 1 1 calc R U . . .
H15C H 0.446476 0.475992 -0.062712 0.144 Uiso 1 1 calc R U . . .
C18 C 0.7549(4) 0.4059(5) 0.1150(4) 0.0980(19) Uani 1 1 d . . . . .
H18A H 0.810597 0.368827 0.147410 0.118 Uiso 1 1 calc R U . . .
H18B H 0.787116 0.447390 0.065544 0.118 Uiso 1 1 calc R U . . .
C19 C 0.6828(7) 0.3294(5) 0.0700(5) 0.118(2) Uani 1 1 d . . . . .
H19A H 0.722544 0.284012 0.029729 0.177 Uiso 1 1 calc R U . . .
H19B H 0.631022 0.365196 0.032839 0.177 Uiso 1 1 calc R U . . .
H19C H 0.648348 0.289649 0.118414 0.177 Uiso 1 1 calc R U . . .
C20 C 0.7737(5) 0.5581(5) 0.2297(4) 0.106(2) Uani 1 1 d . . . . .
H20A H 0.812217 0.593172 0.179759 0.127 Uiso 1 1 calc R U . . .
H20B H 0.729395 0.609109 0.260482 0.127 Uiso 1 1 calc R U . . .
C21 C 0.8458(5) 0.5212(6) 0.2960(5) 0.122(2) Uani 1 1 d . . . . .
H21A H 0.893775 0.474442 0.265506 0.182 Uiso 1 1 calc R U . . .
H21B H 0.809002 0.485448 0.345644 0.182 Uiso 1 1 calc R U . . .
H21C H 0.884264 0.578123 0.322520 0.182 Uiso 1 1 calc R U . . .
H1 H 0.679(3) 0.443(3) 0.229(3) 0.061(12) Uiso 1 1 d . . . . .

loop_
_atom_site_aniso_label
_atom_site_aniso_U_11
_atom_site_aniso_U_22
_atom_site_aniso_U_33
_atom_site_aniso_U_23
_atom_site_aniso_U_13
_atom_site_aniso_U_12
P1 0.0486(4) 0.0472(4) 0.0402(4) 0.0034(3) 0.0005(3) -0.0066(3)
S1 0.0783(5) 0.0466(4) 0.0568(5) 0.0017(4) -0.0077(5) -0.0076(4)
S2 0.0791(6) 0.0589(5) 0.0591(5) 0.0088(4) 0.0208(5) 0.0115(5)
O2 0.0561(12) 0.0740(15) 0.0410(11) 0.0102(11) -0.0052(10) -0.0194(12)
O1 0.0631(14) 0.0892(18) 0.0519(13) 0.0215(14) -0.0001(12) -0.0006(14)
N1 0.0578(16) 0.075(2) 0.0561(17) 0.0219(17) 0.0071(14) -0.0088(16)
C8 0.0483(16) 0.0626(19) 0.0425(16) 0.0056(15) -0.0022(13) -0.0138(15)
C10 0.0509(16) 0.0580(19) 0.059(2) -0.0009(17) -0.0046(16) 0.0072(14)
C5 0.0488(16) 0.0503(16) 0.0419(15) 0.0045(14) -0.0014(13) -0.0074(14)
C2 0.0536(17) 0.0569(18) 0.0434(16) 0.0086(15) -0.0055(15) -0.0094(15)
C4 0.0531(17) 0.076(2) 0.0467(17) 0.0100(18) 0.0020(16) 0.0150(16)
C9 0.0488(16) 0.068(2) 0.0510(18) -0.0090(17) 0.0000(15) 0.0045(17)
C6 0.0483(16) 0.0537(17) 0.0522(18) 0.0023(16) 0.0031(14) 0.0000(14)
C16 0.064(2) 0.063(2) 0.077(3) -0.008(2) 0.0039(19) 0.0071(18)
C3 0.0551(18) 0.087(3) 0.0490(18) 0.007(2) 0.0062(16) 0.0096(19)
C7 0.0524(16) 0.0549(17) 0.0546(18) 0.0098(17) -0.0069(15) 0.0004(15)
C13 0.069(2) 0.0452(17) 0.0587(19) 0.0054(16) -0.0130(18) -0.0124(16)
C11 0.0457(15) 0.0598(18) 0.0538(19) 0.0060(17) -0.0038(15) -0.0034(14)
C12 0.070(2) 0.0560(19) 0.0527(19) -0.0071(16) -0.0104(17) -0.0092(17)
C14 0.067(2) 0.079(3) 0.057(2) 0.005(2) -0.0087(18) 0.004(2)
C17 0.109(4) 0.078(3) 0.097(4) 0.021(3) -0.018(3) 0.013(3)
C1 0.079(3) 0.119(4) 0.064(2) 0.043(3) -0.009(2) 0.000(3)
C15 0.109(4) 0.122(4) 0.057(2) 0.019(3) 0.006(3) 0.030(3)
C18 0.080(3) 0.118(4) 0.096(4) 0.035(4) 0.032(3) 0.036(3)
C19 0.166(7) 0.100(4) 0.087(4) -0.019(3) 0.026(4) 0.044(4)
C20 0.094(3) 0.113(4) 0.111(4) 0.039(4) -0.020(3) -0.045(3)
C21 0.092(4) 0.167(6) 0.105(4) 0.027(5) -0.019(3) -0.046(4)

loop_
_atom_type_symbol
_atom_type_description
_atom_type_scat_dispersion_real
_atom_type_scat_dispersion_imag
_atom_type_scat_source
C C 0.0181 0.0091 'International Tables Vol C Tables 4.2.6.8 and 6.1.1.4'
H H 0.0000 0.0000 'International Tables Vol C Tables 4.2.6.8 and 6.1.1.4'
N N 0.0311 0.0180 'International Tables Vol C Tables 4.2.6.8 and 6.1.1.4'
O O 0.0492 0.0322 'International Tables Vol C Tables 4.2.6.8 and 6.1.1.4'
P P 0.2955 0.4335 'International Tables Vol C Tables 4.2.6.8 and 6.1.1.4'
S S 0.3331 0.5567 'International Tables Vol C Tables 4.2.6.8 and 6.1.1.4'

loop_
_geom_angle_atom_site_label_1
_geom_angle_atom_site_label_2
_geom_angle_atom_site_label_3
_geom_angle
_geom_angle_site_symmetry_1
_geom_angle_site_symmetry_3
_geom_angle_publ_flag
S1 P1 S2 117.29(6) . . ?
O2 P1 S1 109.44(11) . . ?
O2 P1 S2 109.80(11) . . ?
O2 P1 C5 97.30(13) . . ?
C5 P1 S1 111.48(11) . . ?
C5 P1 S2 109.69(12) . . ?
C8 O2 P1 119.8(2) . . ?
C2 O1 C1 117.6(3) . . ?
C16 N1 C18 113.7(4) . . ?
C16 N1 C20 108.7(4) . . ?
C16 N1 H1 103(3) . . ?
C18 N1 C20 115.5(4) . . ?
C18 N1 H1 111(3) . . ?
C20 N1 H1 104(3) . . ?
C9 C8 O2 120.5(3) . . ?
C13 C8 O2 119.1(3) . . ?
C13 C8 C9 120.4(3) . . ?
C9 C10 H10 119.4 . . ?
C9 C10 C11 121.2(3) . . ?
C11 C10 H10 119.4 . . ?
C4 C5 P1 120.4(3) . . ?
C6 C5 P1 121.6(3) . . ?
C6 C5 C4 118.0(3) . . ?
O1 C2 C3 115.0(3) . . ?
C7 C2 O1 124.8(3) . . ?
C7 C2 C3 120.1(3) . . ?
C5 C4 H4 119.7 . . ?
C3 C4 C5 120.6(3) . . ?
C3 C4 H4 119.7 . . ?
C8 C9 H9 120.2 . . ?
C10 C9 C8 119.7(3) . . ?
C10 C9 H9 120.2 . . ?
C5 C6 H6 119.2 . . ?
C5 C6 C7 121.6(3) . . ?
C7 C6 H6 119.2 . . ?
N1 C16 H16A 108.7 . . ?
N1 C16 H16B 108.7 . . ?
N1 C16 C17 114.3(4) . . ?
H16A C16 H16B 107.6 . . ?
C17 C16 H16A 108.7 . . ?
C17 C16 H16B 108.7 . . ?
C2 C3 H3 119.8 . . ?
C4 C3 C2 120.3(3) . . ?
C4 C3 H3 119.8 . . ?
C2 C7 C6 119.3(3) . . ?
C2 C7 H7 120.3 . . ?
C6 C7 H7 120.3 . . ?
C8 C13 H13 120.4 . . ?
C8 C13 C12 119.1(3) . . ?
C12 C13 H13 120.4 . . ?
C10 C11 C12 118.5(3) . . ?
C10 C11 C14 120.7(3) . . ?
C12 C11 C14 120.8(3) . . ?
C13 C12 C11 121.1(4) . . ?
C13 C12 H12 119.4 . . ?
C11 C12 H12 119.4 . . ?
C11 C14 H14A 108.5 . . ?
C11 C14 H14B 108.5 . . ?
H14A C14 H14B 107.5 . . ?
C15 C14 C11 115.3(3) . . ?
C15 C14 H14A 108.5 . . ?
C15 C14 H14B 108.5 . . ?
C16 C17 H17A 109.5 . . ?
C16 C17 H17B 109.5 . . ?
C16 C17 H17C 109.5 . . ?
H17A C17 H17B 109.5 . . ?
H17A C17 H17C 109.5 . . ?
H17B C17 H17C 109.5 . . ?
O1 C1 H1A 109.5 . . ?
O1 C1 H1B 109.5 . . ?
O1 C1 H1C 109.5 . . ?
H1A C1 H1B 109.5 . . ?
H1A C1 H1C 109.5 . . ?
H1B C1 H1C 109.5 . . ?
C14 C15 H15A 109.5 . . ?
C14 C15 H15B 109.5 . . ?
C14 C15 H15C 109.5 . . ?
H15A C15 H15B 109.5 . . ?
H15A C15 H15C 109.5 . . ?
H15B C15 H15C 109.5 . . ?
N1 C18 H18A 108.8 . . ?
N1 C18 H18B 108.8 . . ?
N1 C18 C19 113.9(4) . . ?
H18A C18 H18B 107.7 . . ?
C19 C18 H18A 108.8 . . ?
C19 C18 H18B 108.8 . . ?
C18 C19 H19A 109.5 . . ?
C18 C19 H19B 109.5 . . ?
C18 C19 H19C 109.5 . . ?
H19A C19 H19B 109.5 . . ?
H19A C19 H19C 109.5 . . ?
H19B C19 H19C 109.5 . . ?
N1 C20 H20A 108.4 . . ?
N1 C20 H20B 108.4 . . ?
H20A C20 H20B 107.4 . . ?
C21 C20 N1 115.7(5) . . ?
C21 C20 H20A 108.4 . . ?
C21 C20 H20B 108.4 . . ?
C20 C21 H21A 109.5 . . ?
C20 C21 H21B 109.5 . . ?
C20 C21 H21C 109.5 . . ?
H21A C21 H21B 109.5 . . ?
H21A C21 H21C 109.5 . . ?
H21B C21 H21C 109.5 . . ?

loop_
_geom_bond_atom_site_label_1
_geom_bond_atom_site_label_2
_geom_bond_distance
_geom_bond_site_symmetry_2
_geom_bond_publ_flag
P1 S1 1.9674(11) . ?
P1 S2 1.9731(13) . ?
P1 O2 1.641(2) . ?
P1 C5 1.806(3) . ?
O2 C8 1.398(4) . ?
O1 C2 1.375(4) . ?
O1 C1 1.416(5) . ?
N1 C16 1.473(5) . ?
N1 C18 1.486(6) . ?
N1 C20 1.540(6) . ?
N1 H1 0.82(4) . ?
C8 C9 1.385(5) . ?
C8 C13 1.380(5) . ?
C10 H10 0.9300 . ?
C10 C9 1.377(5) . ?
C10 C11 1.380(5) . ?
C5 C4 1.401(5) . ?
C5 C6 1.380(5) . ?
C2 C3 1.389(5) . ?
C2 C7 1.368(5) . ?
C4 H4 0.9300 . ?
C4 C3 1.369(5) . ?
C9 H9 0.9300 . ?
C6 H6 0.9300 . ?
C6 C7 1.389(5) . ?
C16 H16A 0.9700 . ?
C16 H16B 0.9700 . ?
C16 C17 1.508(7) . ?
C3 H3 0.9300 . ?
C7 H7 0.9300 . ?
C13 H13 0.9300 . ?
C13 C12 1.387(5) . ?
C11 C12 1.389(5) . ?
C11 C14 1.521(5) . ?
C12 H12 0.9300 . ?
C14 H14A 0.9700 . ?
C14 H14B 0.9700 . ?
C14 C15 1.489(6) . ?
C17 H17A 0.9600 . ?
C17 H17B 0.9600 . ?
C17 H17C 0.9600 . ?
C1 H1A 0.9600 . ?
C1 H1B 0.9600 . ?
C1 H1C 0.9600 . ?
C15 H15A 0.9600 . ?
C15 H15B 0.9600 . ?
C15 H15C 0.9600 . ?
C18 H18A 0.9700 . ?
C18 H18B 0.9700 . ?
C18 C19 1.490(9) . ?
C19 H19A 0.9600 . ?
C19 H19B 0.9600 . ?
C19 H19C 0.9600 . ?
C20 H20A 0.9700 . ?
C20 H20B 0.9700 . ?
C20 C21 1.393(8) . ?
C21 H21A 0.9600 . ?
C21 H21B 0.9600 . ?
C21 H21C 0.9600 . ?

loop_
_geom_torsion_atom_site_label_1
_geom_torsion_atom_site_label_2
_geom_torsion_atom_site_label_3
_geom_torsion_atom_site_label_4
_geom_torsion
_geom_torsion_site_symmetry_1
_geom_torsion_site_symmetry_2
_geom_torsion_site_symmetry_3
_geom_torsion_site_symmetry_4
_geom_torsion_publ_flag
P1 O2 C8 C9 -87.7(4) . . . . ?
P1 O2 C8 C13 93.9(4) . . . . ?
P1 C5 C4 C3 -177.8(3) . . . . ?
P1 C5 C6 C7 176.7(3) . . . . ?
S1 P1 O2 C8 66.6(3) . . . . ?
S1 P1 C5 C4 63.2(3) . . . . ?
S1 P1 C5 C6 -114.7(3) . . . . ?
S2 P1 O2 C8 -63.5(3) . . . . ?
S2 P1 C5 C4 -165.2(3) . . . . ?
S2 P1 C5 C6 17.0(3) . . . . ?
O2 P1 C5 C4 -51.1(3) . . . . ?
O2 P1 C5 C6 131.1(3) . . . . ?
O2 C8 C9 C10 -178.4(3) . . . . ?
O2 C8 C13 C12 178.1(3) . . . . ?
O1 C2 C3 C4 178.6(4) . . . . ?
O1 C2 C7 C6 -179.6(3) . . . . ?
C8 C13 C12 C11 0.3(6) . . . . ?
C10 C11 C12 C13 0.0(6) . . . . ?
C10 C11 C14 C15 124.9(5) . . . . ?
C5 P1 O2 C8 -177.5(3) . . . . ?
C5 C4 C3 C2 0.9(6) . . . . ?
C5 C6 C7 C2 1.3(5) . . . . ?
C4 C5 C6 C7 -1.1(5) . . . . ?
C9 C8 C13 C12 -0.3(5) . . . . ?
C9 C10 C11 C12 -0.3(5) . . . . ?
C9 C10 C11 C14 -179.1(3) . . . . ?
C6 C5 C4 C3 0.0(5) . . . . ?
C16 N1 C18 C19 -51.8(6) . . . . ?
C16 N1 C20 C21 159.0(6) . . . . ?
C3 C2 C7 C6 -0.3(5) . . . . ?
C7 C2 C3 C4 -0.8(6) . . . . ?
C13 C8 C9 C10 0.0(5) . . . . ?
C11 C10 C9 C8 0.3(5) . . . . ?
C12 C11 C14 C15 -53.9(6) . . . . ?
C14 C11 C12 C13 178.8(4) . . . . ?
C1 O1 C2 C3 -175.8(4) . . . . ?
C1 O1 C2 C7 3.5(6) . . . . ?
C18 N1 C16 C17 -61.4(5) . . . . ?
C18 N1 C20 C21 -71.9(7) . . . . ?
C20 N1 C16 C17 68.7(5) . . . . ?
C20 N1 C18 C19 -178.4(5) . . . . ?
